data_7021017
loop_
_publ_author_name
'Zhang, Li'
'Xu, Guan-Cheng'
'Yang, Yun'
'Guo, Ji-Xi'
'Jia, Dian-Zeng'

_publ_section_title
;
 Syntheses, structure diversity and properties of complexes with 4-acyl
 pyrazolone salicylidene hydrazide derivatives.
;
_journal_issue 12
_journal_name_full 'Dalton transactions (Cambridge, England : 2003)'
_journal_page_first 4248
_journal_page_last 4257
_journal_paper_doi 10.1039/c2dt32641h
_journal_volume 42
_journal_year 2013
_chemical_formula_moiety 'C70 H68 Cd2 N8 O12'
_chemical_formula_sum 'C70 H68 Cd2 N8 O12'
_chemical_formula_weight 1438.12
_chemical_name_systematic
;
?
;
_space_group_IT_number 14
_symmetry_cell_setting monoclinic
_symmetry_space_group_name_Hall '-P 2yn'
_symmetry_space_group_name_H-M 'P 1 21/n 1'
_atom_sites_solution_hydrogens geom
_atom_sites_solution_primary direct
_atom_sites_solution_secondary difmap
_audit_creation_method SHELXL-97
_cell_angle_alpha 90.00
_cell_angle_beta 95.02(3)
_cell_angle_gamma 90.00
_cell_formula_units_Z 2
_cell_length_a 10.912(2)
_cell_length_b 14.496(3)
_cell_length_c 20.704(4)
_cell_measurement_reflns_used 23108
_cell_measurement_temperature 293(2)
_cell_measurement_theta_max 27.505
_cell_measurement_theta_min 3.17
_cell_volume 3262.4(11)
_computing_cell_refinement 'Rapid Auto Version 3.0(Rigaku 2004)'
_computing_data_collection 'Rapid Auto Version 3.0(Rigaku 2004)'
_computing_data_reduction 'Rapid Auto Version 3.0(Rigaku 2004)'
_computing_molecular_graphics 'Bruker SHELXTL V5.1 (Sheldrick, 1998)'
_computing_publication_material 'SHELXL-97 (Sheldrick, 1997)'
_computing_structure_refinement 'SHELXL-97 (Sheldrick, 1997)'
_computing_structure_solution 'SHELXS-97 (Sheldrick, 1990)'
_diffrn_ambient_temperature 293(2)
_diffrn_measured_fraction_theta_full 0.993
_diffrn_measured_fraction_theta_max 0.993
_diffrn_measurement_device_type 'Rigaku R-axis SPIDER'
_diffrn_measurement_method '\w oscillation'
_diffrn_radiation_monochromator graphite
_diffrn_radiation_source 'Rotating Anode'
_diffrn_radiation_type MoK\a
_diffrn_radiation_wavelength 0.71073
_diffrn_reflns_av_R_equivalents 0.0274
_diffrn_reflns_av_sigmaI/netI 0.0225
_diffrn_reflns_limit_h_max 13
_diffrn_reflns_limit_h_min -12
_diffrn_reflns_limit_k_max 17
_diffrn_reflns_limit_k_min -17
_diffrn_reflns_limit_l_max 22
_diffrn_reflns_limit_l_min -25
_diffrn_reflns_number 25986
_diffrn_reflns_theta_full 25.50
_diffrn_reflns_theta_max 25.50
_diffrn_reflns_theta_min 3.17
_exptl_absorpt_coefficient_mu 0.721
_exptl_absorpt_correction_T_max 0.8237
_exptl_absorpt_correction_T_min 0.6970
_exptl_absorpt_correction_type empirical
_exptl_absorpt_process_details Abscor
_exptl_crystal_colour yellow
_exptl_crystal_density_diffrn 1.464
_exptl_crystal_density_method 'not measured'
_exptl_crystal_description block
_exptl_crystal_F_000 1472
_exptl_crystal_size_max 0.54
_exptl_crystal_size_mid 0.39
_exptl_crystal_size_min 0.28
_refine_diff_density_max 0.370
_refine_diff_density_min -0.548
_refine_diff_density_rms 0.065
_refine_ls_extinction_method none
_refine_ls_goodness_of_fit_ref 1.123
_refine_ls_hydrogen_treatment constr
_refine_ls_matrix_type full
_refine_ls_number_parameters 440
_refine_ls_number_reflns 6033
_refine_ls_number_restraints 188
_refine_ls_restrained_S_all 1.146
_refine_ls_R_factor_all 0.0398
_refine_ls_R_factor_gt 0.0288
_refine_ls_shift/su_max 0.001
_refine_ls_shift/su_mean 0.000
_refine_ls_structure_factor_coef Fsqd
_refine_ls_weighting_details 'calc w=1/[\s^2^(Fo^2^)+(0.0480P)^2^+0.8062P] where P=(Fo^2^+2Fc^2^)/3'
_refine_ls_weighting_scheme calc
_refine_ls_wR_factor_gt 0.0775
_refine_ls_wR_factor_ref 0.0880
_reflns_number_gt 4961
_reflns_number_total 6033
_reflns_threshold_expression >2sigma(I)
_cod_data_source_file c2dt32641h.txt
_cod_data_source_block 2
_cod_depositor_comments
;
The following automatic conversions were performed:

'_symmetry_cell_setting' value 'Monoclinic' changed to 'monoclinic'
according to /home/saulius/struct/CIF-dictionaries/cif_core.dic
dictionary named 'cif_core.dic' version 2.4.2 from 2011-04-26.

Automatic conversion script
Id: cif_fix_values 1891 2012-01-12 08:04:46Z andrius 
;
_cod_original_cell_volume 3262.7(11)
_cod_original_sg_symbol_H-M P2(1)/n
_cod_database_code 7021017

loop_
_symmetry_equiv_pos_as_xyz
'x, y, z'
'-x+1/2, y+1/2, -z+1/2'
'-x, -y, -z'
'x-1/2, -y-1/2, z-1/2'

loop_
_atom_site_label
_atom_site_type_symbol
_atom_site_fract_x
_atom_site_fract_y
_atom_site_fract_z
_atom_site_U_iso_or_equiv
_atom_site_adp_type
_atom_site_occupancy
_atom_site_symmetry_multiplicity
_atom_site_calc_flag
_atom_site_refinement_flags
_atom_site_disorder_assembly
_atom_site_disorder_group
Cd1 Cd 0.363894(18) 0.595505(13) 0.376018(9) 0.04054(9) Uani 1 1 d . . .
O1 O 0.37585(19) 0.51118(14) 0.29054(9) 0.0480(5) Uani 1 1 d . . .
O2 O 0.35022(18) 0.61924(14) 0.48269(9) 0.0439(5) Uani 1 1 d . . .
O4 O 0.16307(17) 0.64069(15) 0.35210(10) 0.0507(5) Uani 1 1 d . . .
H4O H 0.1509 0.7038 0.3466 0.061 Uiso 1 1 calc R . .
O5 O 0.40776(19) 0.73241(15) 0.33980(12) 0.0591(6) Uani 1 1 d . . .
O6 O 0.5893(2) 0.7168(2) 0.30196(12) 0.0749(8) Uani 1 1 d . . .
N1 N 0.3759(2) 0.37796(16) 0.23042(10) 0.0382(5) Uani 1 1 d . . .
N2 N 0.36549(19) 0.28379(16) 0.23781(10) 0.0382(5) Uani 1 1 d . . .
N3 N 0.36233(18) 0.45286(16) 0.42677(9) 0.0344(5) Uani 1 1 d . . .
N4 N 0.35692(18) 0.46422(15) 0.49308(9) 0.0351(5) Uani 1 1 d . . .
H4N H 0.3604 0.4171 0.5184 0.042 Uiso 1 1 calc R . .
C1 C 0.3732(3) 0.4182(2) 0.16753(13) 0.0402(6) Uani 1 1 d . . .
C2 C 0.4436(3) 0.4952(2) 0.15783(15) 0.0556(8) Uani 1 1 d . . .
H2A H 0.4934 0.5206 0.1921 0.067 Uiso 1 1 calc R . .
C3 C 0.4395(3) 0.5342(3) 0.09704(17) 0.0671(9) Uani 1 1 d . . .
H3A H 0.4863 0.5864 0.0904 0.081 Uiso 1 1 calc R . .
C4 C 0.3669(3) 0.4967(3) 0.04603(16) 0.0661(10) Uani 1 1 d . . .
H4A H 0.3641 0.5236 0.0052 0.079 Uiso 1 1 calc R . .
C5 C 0.2988(3) 0.4196(3) 0.05584(14) 0.0608(9) Uani 1 1 d . . .
H5A H 0.2512 0.3935 0.0211 0.073 Uiso 1 1 calc R . .
C6 C 0.2998(3) 0.3799(2) 0.11673(14) 0.0480(7) Uani 1 1 d . . .
H6A H 0.2518 0.3282 0.1233 0.058 Uiso 1 1 calc R . .
C7 C 0.3754(2) 0.42376(19) 0.28831(12) 0.0362(6) Uani 1 1 d . . .
C8 C 0.3706(2) 0.35359(18) 0.33602(12) 0.0338(5) Uani 1 1 d . . .
C9 C 0.3621(2) 0.26921(19) 0.30032(12) 0.0347(5) Uani 1 1 d . . .
C10 C 0.3460(2) 0.17095(19) 0.32096(13) 0.0413(6) Uani 1 1 d . . .
H10A H 0.3065 0.1370 0.2845 0.050 Uiso 1 1 calc R . .
H10B H 0.2908 0.1701 0.3552 0.050 Uiso 1 1 calc R . .
C11 C 0.4638(3) 0.1206(2) 0.34497(13) 0.0456(7) Uani 1 1 d . . .
C12 C 0.5748(3) 0.1425(3) 0.32320(16) 0.0601(8) Uani 1 1 d . . .
H12A H 0.5802 0.1907 0.2940 0.072 Uiso 1 1 calc R . .
C13 C 0.6803(4) 0.0928(3) 0.3445(2) 0.0802(12) Uani 1 1 d . . .
H13A H 0.7553 0.1088 0.3296 0.096 Uiso 1 1 calc R . .
C14 C 0.6751(5) 0.0225(4) 0.3860(2) 0.0916(15) Uani 1 1 d . . .
H14A H 0.7455 -0.0111 0.3992 0.110 Uiso 1 1 calc R . .
C15 C 0.5645(6) 0.0009(3) 0.4089(2) 0.1053(17) Uani 1 1 d . . .
H15A H 0.5601 -0.0475 0.4382 0.126 Uiso 1 1 calc R . .
C16 C 0.4604(4) 0.0497(3) 0.38908(19) 0.0744(10) Uani 1 1 d . . .
H16A H 0.3864 0.0347 0.4056 0.089 Uiso 1 1 calc R . .
C17 C 0.3714(2) 0.36875(19) 0.40503(12) 0.0324(5) Uani 1 1 d . A .
C18 C 0.3814(2) 0.28854(19) 0.45149(12) 0.0384(6) Uani 1 1 d D . .
H18A H 0.4480 0.3010 0.4837 0.046 Uiso 0.53(2) 1 d PR A 1
H18B H 0.4037 0.2351 0.4278 0.046 Uiso 0.53(2) 1 d PR A 1
H18C H 0.4399 0.3026 0.4875 0.046 Uiso 0.47(2) 1 d PR A 2
H18D H 0.4099 0.2351 0.4299 0.046 Uiso 0.47(2) 1 d PR A 2
C19 C 0.2713(5) 0.2644(9) 0.4855(4) 0.0437(9) Uani 0.53(2) 1 d PGDU A 1
C20 C 0.2873(8) 0.2271(8) 0.5475(3) 0.059(2) Uani 0.53(2) 1 d PGDU A 1
H20 H 0.3662 0.2166 0.5669 0.071 Uiso 0.53(2) 1 calc PR A 1
C21 C 0.1855(11) 0.2056(6) 0.5805(4) 0.076(3) Uani 0.53(2) 1 d PGU A 1
H21 H 0.1963 0.1806 0.6220 0.091 Uiso 0.53(2) 1 calc PR A 1
C22 C 0.0676(9) 0.2213(7) 0.5515(5) 0.064(3) Uani 0.53(2) 1 d PGU A 1
H22 H -0.0005 0.2069 0.5736 0.077 Uiso 0.53(2) 1 calc PR A 1
C23 C 0.0516(5) 0.2586(7) 0.4895(5) 0.066(3) Uani 0.53(2) 1 d PGU A 1
H23 H -0.0273 0.2692 0.4701 0.079 Uiso 0.53(2) 1 calc PR A 1
C24 C 0.1534(4) 0.2802(8) 0.4565(4) 0.052(2) Uani 0.53(2) 1 d PGDU A 1
H24 H 0.1426 0.3052 0.4150 0.063 Uiso 0.53(2) 1 calc PR A 1
C25 C 0.3462(2) 0.54935(19) 0.51722(12) 0.0345(6) Uani 1 1 d U . .
C32 C 0.0544(4) 0.5855(3) 0.3444(2) 0.0866(13) Uani 1 1 d U . .
H32A H -0.0165 0.6258 0.3374 0.104 Uiso 1 1 calc R . .
H32B H 0.0574 0.5474 0.3061 0.104 Uiso 1 1 calc R . .
C33 C 0.0387(4) 0.5275(4) 0.3987(3) 0.1029(16) Uani 1 1 d U . .
H33A H -0.0359 0.4927 0.3907 0.154 Uiso 1 1 calc R . .
H33B H 0.0340 0.5648 0.4367 0.154 Uiso 1 1 calc R . .
H33C H 0.1073 0.4861 0.4052 0.154 Uiso 1 1 calc R . .
C34 C 0.4872(3) 0.7570(2) 0.30386(14) 0.0510(7) Uani 1 1 d U . .
C35 C 0.4601(3) 0.8396(3) 0.2617(2) 0.0768(11) Uani 1 1 d U . .
H35A H 0.3798 0.8628 0.2683 0.115 Uiso 1 1 calc R . .
H35B H 0.4628 0.8225 0.2171 0.115 Uiso 1 1 calc R . .
H35C H 0.5204 0.8865 0.2727 0.115 Uiso 1 1 calc R . .
O3 O 0.39653(19) 0.40572(14) 0.61456(9) 0.0484(5) Uani 1 1 d U . .
H3 H 0.3500 0.3546 0.6007 0.058 Uiso 1 1 calc R . .
C26 C 0.3448(2) 0.4855(2) 0.63119(13) 0.0424(6) Uani 1 1 d U . .
C27 C 0.3250(2) 0.5572(2) 0.58651(12) 0.0387(6) Uani 1 1 d U . .
C28 C 0.2803(2) 0.6413(2) 0.60707(14) 0.0486(7) Uani 1 1 d U . .
H28A H 0.2701 0.6901 0.5780 0.058 Uiso 1 1 calc R . .
C29 C 0.2510(3) 0.6530(3) 0.67017(17) 0.0630(9) Uani 1 1 d U . .
H29A H 0.2199 0.7090 0.6833 0.076 Uiso 1 1 calc R . .
C30 C 0.2679(3) 0.5814(3) 0.71324(16) 0.0670(10) Uani 1 1 d U . .
H30A H 0.2474 0.5891 0.7556 0.080 Uiso 1 1 calc R . .
C31 C 0.3145(3) 0.4989(3) 0.69492(14) 0.0586(9) Uani 1 1 d U . .
H31A H 0.3262 0.4513 0.7249 0.070 Uiso 1 1 calc R . .
C19' C 0.2544(6) 0.2678(11) 0.4760(4) 0.0437(9) Uani 0.47(2) 1 d PGDU A 2
C20' C 0.2473(10) 0.2306(8) 0.5374(4) 0.059(2) Uani 0.47(2) 1 d PGDU A 2
H20' H 0.3189 0.2151 0.5628 0.071 Uiso 0.47(2) 1 calc PR A 2
C21' C 0.1333(13) 0.2167(6) 0.5609(6) 0.069(4) Uani 0.47(2) 1 d PGU A 2
H21' H 0.1285 0.1918 0.6020 0.082 Uiso 0.47(2) 1 calc PR A 2
C22' C 0.0263(10) 0.2399(7) 0.5230(8) 0.079(4) Uani 0.47(2) 1 d PGU A 2
H22' H -0.0500 0.2306 0.5387 0.095 Uiso 0.47(2) 1 calc PR A 2
C23' C 0.0334(5) 0.2771(8) 0.4615(8) 0.085(3) Uani 0.47(2) 1 d PGU A 2
H23' H -0.0382 0.2927 0.4361 0.102 Uiso 0.47(2) 1 calc PR A 2
C24' C 0.1474(5) 0.2911(10) 0.4380(6) 0.056(2) Uani 0.47(2) 1 d PGDU A 2
H24' H 0.1522 0.3159 0.3969 0.067 Uiso 0.47(2) 1 calc PR A 2

loop_
_atom_site_aniso_label
_atom_site_aniso_U_11
_atom_site_aniso_U_22
_atom_site_aniso_U_33
_atom_site_aniso_U_23
_atom_site_aniso_U_13
_atom_site_aniso_U_12
Cd1 0.05684(14) 0.03170(12) 0.03362(12) 0.00298(8) 0.00696(9) -0.00022(9)
O1 0.0774(13) 0.0342(12) 0.0331(10) 0.0031(8) 0.0081(9) -0.0001(9)
O2 0.0586(11) 0.0383(11) 0.0348(10) -0.0010(8) 0.0041(8) 0.0035(8)
O4 0.0552(11) 0.0425(12) 0.0538(12) 0.0109(10) 0.0013(9) -0.0044(9)
O5 0.0627(13) 0.0408(12) 0.0776(15) 0.0157(11) 0.0268(11) 0.0007(10)
O6 0.0573(13) 0.097(2) 0.0729(16) 0.0437(15) 0.0200(11) 0.0160(13)
N1 0.0515(13) 0.0356(13) 0.0278(11) 0.0015(9) 0.0049(9) 0.0009(10)
N2 0.0456(12) 0.0352(13) 0.0334(11) -0.0008(10) 0.0015(9) 0.0008(9)
N3 0.0436(12) 0.0346(13) 0.0252(10) 0.0015(9) 0.0043(8) -0.0016(9)
N4 0.0440(11) 0.0361(13) 0.0253(10) 0.0024(9) 0.0028(8) -0.0001(9)
C1 0.0485(15) 0.0441(17) 0.0291(13) 0.0035(11) 0.0100(11) 0.0090(12)
C2 0.0643(19) 0.060(2) 0.0429(16) 0.0084(15) 0.0078(14) -0.0057(15)
C3 0.083(2) 0.064(2) 0.057(2) 0.0193(18) 0.0225(18) -0.0048(19)
C4 0.079(2) 0.081(3) 0.0403(17) 0.0230(18) 0.0135(16) 0.013(2)
C5 0.072(2) 0.080(3) 0.0301(15) 0.0045(15) 0.0007(14) 0.0124(18)
C6 0.0576(17) 0.0480(18) 0.0386(15) 0.0021(13) 0.0055(13) 0.0061(13)
C7 0.0405(13) 0.0389(16) 0.0294(13) 0.0001(11) 0.0032(10) -0.0008(11)
C8 0.0376(13) 0.0347(15) 0.0292(13) 0.0018(11) 0.0041(10) -0.0005(10)
C9 0.0334(12) 0.0377(14) 0.0325(13) -0.0006(11) 0.0005(10) -0.0007(10)
C10 0.0504(15) 0.0356(15) 0.0378(14) 0.0003(12) 0.0027(11) -0.0065(12)
C11 0.0656(19) 0.0340(16) 0.0365(15) -0.0045(12) -0.0001(13) 0.0047(13)
C12 0.0597(19) 0.068(2) 0.0530(19) 0.0036(17) 0.0040(15) 0.0083(16)
C13 0.068(2) 0.096(3) 0.075(3) -0.012(2) -0.0062(19) 0.022(2)
C14 0.112(4) 0.089(3) 0.069(3) -0.013(2) -0.021(3) 0.048(3)
C15 0.163(5) 0.069(3) 0.082(3) 0.029(2) -0.002(3) 0.045(3)
C16 0.098(3) 0.053(2) 0.072(2) 0.0202(19) 0.011(2) 0.007(2)
C17 0.0308(12) 0.0362(14) 0.0302(12) 0.0013(11) 0.0030(9) -0.0006(10)
C18 0.0499(15) 0.0349(15) 0.0299(13) 0.0015(11) 0.0006(11) 0.0059(11)
C19 0.064(2) 0.0296(16) 0.039(2) -0.0011(18) 0.0133(17) -0.0052(19)
C20 0.077(4) 0.051(4) 0.049(4) 0.011(3) 0.007(3) -0.005(4)
C21 0.112(6) 0.063(4) 0.055(4) 0.012(4) 0.023(4) -0.014(4)
C22 0.062(5) 0.072(5) 0.063(5) -0.005(4) 0.028(4) -0.022(4)
C23 0.061(4) 0.067(5) 0.075(5) 0.003(4) 0.030(3) -0.018(3)
C24 0.059(4) 0.050(4) 0.048(4) 0.007(3) 0.010(3) -0.011(3)
C25 0.0290(12) 0.0410(16) 0.0327(13) -0.0007(12) -0.0010(10) 0.0009(10)
C32 0.078(3) 0.097(3) 0.081(3) 0.022(2) -0.010(2) -0.027(2)
C33 0.084(3) 0.090(3) 0.133(4) 0.039(3) 0.007(3) -0.023(2)
C34 0.0527(17) 0.055(2) 0.0448(16) 0.0122(14) 0.0026(13) -0.0060(14)
C35 0.061(2) 0.084(3) 0.086(3) 0.041(2) 0.0081(18) 0.0028(19)
O3 0.0626(12) 0.0480(13) 0.0349(10) 0.0019(9) 0.0067(9) 0.0006(9)
C26 0.0390(14) 0.0536(18) 0.0346(14) -0.0001(13) 0.0034(11) -0.0003(12)
C27 0.0326(13) 0.0494(16) 0.0341(13) -0.0066(12) 0.0033(10) 0.0008(11)
C28 0.0441(15) 0.0559(19) 0.0463(16) -0.0080(14) 0.0063(12) 0.0051(13)
C29 0.0600(19) 0.073(2) 0.058(2) -0.0222(19) 0.0164(15) 0.0065(17)
C30 0.068(2) 0.096(3) 0.0399(17) -0.0097(18) 0.0170(15) 0.0065(19)
C31 0.0613(18) 0.082(3) 0.0341(15) 0.0037(16) 0.0108(13) 0.0081(17)
C19' 0.064(2) 0.0296(16) 0.039(2) -0.0011(18) 0.0133(17) -0.0052(19)
C20' 0.088(5) 0.043(4) 0.049(5) 0.004(4) 0.018(4) -0.006(5)
C21' 0.085(7) 0.064(5) 0.062(6) 0.013(4) 0.034(5) -0.014(5)
C22' 0.090(6) 0.068(6) 0.085(8) 0.006(5) 0.044(6) -0.021(5)
C23' 0.085(6) 0.077(6) 0.097(7) 0.011(6) 0.031(5) -0.018(5)
C24' 0.054(5) 0.059(5) 0.058(5) 0.006(4) 0.022(3) -0.007(4)

loop_
_atom_type_symbol
_atom_type_description
_atom_type_scat_dispersion_real
_atom_type_scat_dispersion_imag
_atom_type_scat_source
C C 0.0033 0.0016 'International Tables Vol C Tables 4.2.6.8 and 6.1.1.4'
H H 0.0000 0.0000 'International Tables Vol C Tables 4.2.6.8 and 6.1.1.4'
N N 0.0061 0.0033 'International Tables Vol C Tables 4.2.6.8 and 6.1.1.4'
O O 0.0106 0.0060 'International Tables Vol C Tables 4.2.6.8 and 6.1.1.4'
Cd Cd -0.8075 1.2024 'International Tables Vol C Tables 4.2.6.8 and 6.1.1.4'

loop_
_geom_angle_atom_site_label_1
_geom_angle_atom_site_label_2
_geom_angle_atom_site_label_3
_geom_angle
_geom_angle_site_symmetry_1
_geom_angle_site_symmetry_3
O1 Cd1 O5 101.61(8) . .
O1 Cd1 O2 154.39(7) . .
O5 Cd1 O2 103.45(8) . .
O1 Cd1 O4 96.28(8) . .
O5 Cd1 O4 84.31(8) . .
O2 Cd1 O4 91.37(8) . .
O1 Cd1 N3 82.55(7) . .
O5 Cd1 N3 166.78(8) . .
O2 Cd1 N3 71.85(7) . .
O4 Cd1 N3 107.87(7) . .
O1 Cd1 O3 85.72(8) . 3_666
O5 Cd1 O3 77.51(7) . 3_666
O2 Cd1 O3 94.58(7) . 3_666
O4 Cd1 O3 161.73(7) . 3_666
N3 Cd1 O3 90.41(7) . 3_666
C7 O1 Cd1 126.43(17) . .
C25 O2 Cd1 116.61(17) . .
C32 O4 Cd1 129.1(2) . .
C32 O4 H4O 115.4 . .
Cd1 O4 H4O 115.4 . .
C34 O5 Cd1 130.5(2) . .
C7 N1 N2 112.1(2) . .
C7 N1 C1 126.8(2) . .
N2 N1 C1 120.7(2) . .
C9 N2 N1 106.1(2) . .
C17 N3 N4 117.5(2) . .
C17 N3 Cd1 132.21(16) . .
N4 N3 Cd1 110.15(15) . .
C25 N4 N3 119.4(2) . .
C25 N4 H4N 120.3 . .
N3 N4 H4N 120.3 . .
C2 C1 C6 120.5(3) . .
C2 C1 N1 119.8(3) . .
C6 C1 N1 119.7(3) . .
C3 C2 C1 119.4(3) . .
C3 C2 H2A 120.3 . .
C1 C2 H2A 120.3 . .
C4 C3 C2 120.7(3) . .
C4 C3 H3A 119.7 . .
C2 C3 H3A 119.7 . .
C5 C4 C3 119.6(3) . .
C5 C4 H4A 120.2 . .
C3 C4 H4A 120.2 . .
C4 C5 C6 121.0(3) . .
C4 C5 H5A 119.5 . .
C6 C5 H5A 119.5 . .
C1 C6 C5 118.9(3) . .
C1 C6 H6A 120.6 . .
C5 C6 H6A 120.6 . .
O1 C7 N1 121.0(2) . .
O1 C7 C8 133.6(2) . .
N1 C7 C8 105.3(2) . .
C7 C8 C9 104.9(2) . .
C7 C8 C17 125.5(2) . .
C9 C8 C17 129.5(2) . .
N2 C9 C8 111.4(2) . .
N2 C9 C10 116.5(2) . .
C8 C9 C10 132.0(2) . .
C9 C10 C11 115.5(2) . .
C9 C10 H10A 108.4 . .
C11 C10 H10A 108.4 . .
C9 C10 H10B 108.4 . .
C11 C10 H10B 108.4 . .
H10A C10 H10B 107.5 . .
C12 C11 C16 117.9(3) . .
C12 C11 C10 121.9(3) . .
C16 C11 C10 120.2(3) . .
C11 C12 C13 120.4(4) . .
C11 C12 H12A 119.8 . .
C13 C12 H12A 119.8 . .
C14 C13 C12 121.1(4) . .
C14 C13 H13A 119.4 . .
C12 C13 H13A 119.4 . .
C13 C14 C15 119.0(4) . .
C13 C14 H14A 120.5 . .
C15 C14 H14A 120.5 . .
C14 C15 C16 120.7(4) . .
C14 C15 H15A 119.7 . .
C16 C15 H15A 119.7 . .
C15 C16 C11 120.9(4) . .
C15 C16 H16A 119.5 . .
C11 C16 H16A 119.5 . .
N3 C17 C8 119.2(2) . .
N3 C17 C18 120.2(2) . .
C8 C17 C18 120.5(2) . .
C19 C18 C17 117.9(4) . .
C19 C18 C19' 9.7(4) . .
C17 C18 C19' 110.0(4) . .
C19 C18 H18A 108.0 . .
C17 C18 H18A 107.9 . .
C19' C18 H18A 117.1 . .
C19 C18 H18B 107.7 . .
C17 C18 H18B 107.6 . .
C19' C18 H18B 106.6 . .
H18A C18 H18B 107.2 . .
C19 C18 H18C 101.1 . .
C17 C18 H18C 109.8 . .
C19' C18 H18C 109.9 . .
H18A C18 H18C 7.5 . .
H18B C18 H18C 112.8 . .
C19 C18 H18D 109.8 . .
C17 C18 H18D 109.4 . .
C19' C18 H18D 109.4 . .
H18A C18 H18D 102.7 . .
H18B C18 H18D 4.6 . .
H18C C18 H18D 108.3 . .
C20 C19 C24 120.0 . .
C20 C19 C18 119.1(3) . .
C24 C19 C18 120.8(3) . .
C21 C20 C19 120.0 . .
C21 C20 H20 120.0 . .
C19 C20 H20 120.0 . .
C20 C21 C22 120.0 . .
C20 C21 H21 120.0 . .
C22 C21 H21 120.0 . .
C21 C22 C23 120.0 . .
C21 C22 H22 120.0 . .
C23 C22 H22 120.0 . .
C24 C23 C22 120.0 . .
C24 C23 H23 120.0 . .
C22 C23 H23 120.0 . .
C23 C24 C19 120.0 . .
C23 C24 H24 120.0 . .
C19 C24 H24 120.0 . .
O2 C25 N4 121.8(2) . .
O2 C25 C27 120.8(2) . .
N4 C25 C27 117.3(2) . .
C33 C32 O4 113.5(3) . .
C33 C32 H32A 108.9 . .
O4 C32 H32A 108.9 . .
C33 C32 H32B 108.9 . .
O4 C32 H32B 108.9 . .
H32A C32 H32B 107.7 . .
C32 C33 H33A 109.5 . .
C32 C33 H33B 109.5 . .
H33A C33 H33B 109.5 . .
C32 C33 H33C 109.5 . .
H33A C33 H33C 109.5 . .
H33B C33 H33C 109.5 . .
O5 C34 O6 123.4(3) . .
O5 C34 C35 117.8(3) . .
O6 C34 C35 118.8(3) . .
C34 C35 H35A 109.5 . .
C34 C35 H35B 109.5 . .
H35A C35 H35B 109.5 . .
C34 C35 H35C 109.5 . .
H35A C35 H35C 109.5 . .
H35B C35 H35C 109.5 . .
C26 O3 Cd1 115.32(17) . 3_666
C26 O3 H3 122.3 . .
Cd1 O3 H3 122.3 3_666 .
O3 C26 C27 121.0(2) . .
O3 C26 C31 120.0(3) . .
C27 C26 C31 119.0(3) . .
C28 C27 C26 119.1(2) . .
C28 C27 C25 116.9(3) . .
C26 C27 C25 123.9(3) . .
C29 C28 C27 120.8(3) . .
C29 C28 H28A 119.6 . .
C27 C28 H28A 119.6 . .
C30 C29 C28 119.5(3) . .
C30 C29 H29A 120.2 . .
C28 C29 H29A 120.2 . .
C31 C30 C29 121.0(3) . .
C31 C30 H30A 119.5 . .
C29 C30 H30A 119.5 . .
C30 C31 C26 120.5(3) . .
C30 C31 H31A 119.8 . .
C26 C31 H31A 119.8 . .
C20' C19' C24' 120.0 . .
C20' C19' C18 119.9(3) . .
C24' C19' C18 120.0(3) . .
C19' C20' C21' 120.0 . .
C19' C20' H20' 120.0 . .
C21' C20' H20' 120.0 . .
C22' C21' C20' 120.0 . .
C22' C21' H21' 120.0 . .
C20' C21' H21' 120.0 . .
C23' C22' C21' 120.0 . .
C23' C22' H22' 120.0 . .
C21' C22' H22' 120.0 . .
C22' C23' C24' 120.0 . .
C22' C23' H23' 120.0 . .
C24' C23' H23' 120.0 . .
C23' C24' C19' 120.0 . .
C23' C24' H24' 120.0 . .
C19' C24' H24' 120.0 . .

loop_
_geom_bond_atom_site_label_1
_geom_bond_atom_site_label_2
_geom_bond_distance
_geom_bond_site_symmetry_2
Cd1 O1 2.1643(19) .
Cd1 O5 2.189(2) .
Cd1 O2 2.2530(19) .
Cd1 O4 2.299(2) .
Cd1 N3 2.320(2) .
Cd1 O3 2.605(2) 3_666
O1 C7 1.268(3) .
O2 C25 1.243(3) .
O4 C32 1.427(4) .
O4 H4O 0.9300 .
O5 C34 1.243(3) .
O6 C34 1.260(4) .
N1 C7 1.371(3) .
N1 N2 1.380(3) .
N1 C1 1.425(3) .
N2 C9 1.315(3) .
N3 C17 1.306(3) .
N3 N4 1.389(3) .
N4 C25 1.340(3) .
N4 H4N 0.8600 .
C1 C2 1.381(4) .
C1 C6 1.382(4) .
C2 C3 1.377(4) .
C2 H2A 0.9300 .
C3 C4 1.376(5) .
C3 H3A 0.9300 .
C4 C5 1.367(5) .
C4 H4A 0.9300 .
C5 C6 1.385(4) .
C5 H5A 0.9300 .
C6 H6A 0.9300 .
C7 C8 1.422(4) .
C8 C9 1.428(4) .
C8 C17 1.445(4) .
C9 C10 1.502(4) .
C10 C11 1.523(4) .
C10 H10A 0.9700 .
C10 H10B 0.9700 .
C11 C12 1.367(4) .
C11 C16 1.378(5) .
C12 C13 1.396(5) .
C12 H12A 0.9300 .
C13 C14 1.337(7) .
C13 H13A 0.9300 .
C14 C15 1.371(7) .
C14 H14A 0.9300 .
C15 C16 1.371(6) .
C15 H15A 0.9300 .
C16 H16A 0.9300 .
C17 C18 1.507(4) .
C18 C19 1.486(4) .
C18 C19' 1.546(5) .
C18 H18A 0.9601 .
C18 H18B 0.9600 .
C18 H18C 0.9600 .
C18 H18D 0.9600 .
C19 C20 1.3900 .
C19 C24 1.3900 .
C20 C21 1.3900 .
C20 H20 0.9300 .
C21 C22 1.3900 .
C21 H21 0.9300 .
C22 C23 1.3900 .
C22 H22 0.9300 .
C23 C24 1.3900 .
C23 H23 0.9300 .
C24 H24 0.9300 .
C25 C27 1.477(4) .
C32 C33 1.426(6) .
C32 H32A 0.9700 .
C32 H32B 0.9700 .
C33 H33A 0.9600 .
C33 H33B 0.9600 .
C33 H33C 0.9600 .
C34 C35 1.496(5) .
C35 H35A 0.9600 .
C35 H35B 0.9600 .
C35 H35C 0.9600 .
O3 C26 1.345(4) .
O3 Cd1 2.605(2) 3_666
O3 H3 0.9300 .
C26 C27 1.396(4) .
C26 C31 1.402(4) .
C27 C28 1.393(4) .
C28 C29 1.382(4) .
C28 H28A 0.9300 .
C29 C30 1.370(5) .
C29 H29A 0.9300 .
C30 C31 1.367(5) .
C30 H30A 0.9300 .
C31 H31A 0.9300 .
C19' C20' 1.3900 .
C19' C24' 1.3900 .
C20' C21' 1.3900 .
C20' H20' 0.9300 .
C21' C22' 1.3900 .
C21' H21' 0.9300 .
C22' C23' 1.3900 .
C22' H22' 0.9300 .
C23' C24' 1.3900 .
C23' H23' 0.9300 .
C24' H24' 0.9300 .

loop_
_geom_hbond_atom_site_label_D
_geom_hbond_atom_site_label_H
_geom_hbond_atom_site_label_A
_geom_hbond_distance_DH
_geom_hbond_distance_HA
_geom_hbond_distance_DA
_geom_hbond_angle_DHA
_geom_hbond_site_symmetry_A
O4 H4O N2 0.93 2.09 2.786(3) 130.3 2
N4 H4N O3 0.86 2.00 2.654(3) 131.8 .

loop_
_geom_torsion_atom_site_label_1
_geom_torsion_atom_site_label_2
_geom_torsion_atom_site_label_3
_geom_torsion_atom_site_label_4
_geom_torsion
_geom_torsion_site_symmetry_1
O5 Cd1 O1 C7 169.2(2) .
O2 Cd1 O1 C7 1.2(3) .
O4 Cd1 O1 C7 -105.3(2) .
N3 Cd1 O1 C7 1.9(2) .
O3 Cd1 O1 C7 92.9(2) 3_666
O1 Cd1 O2 C25 -0.5(3) .
O5 Cd1 O2 C25 -168.33(17) .
O4 Cd1 O2 C25 107.19(18) .
N3 Cd1 O2 C25 -1.18(16) .
O3 Cd1 O2 C25 -90.10(17) 3_666
O1 Cd1 O4 C32 61.5(3) .
O5 Cd1 O4 C32 162.6(3) .
O2 Cd1 O4 C32 -94.0(3) .
N3 Cd1 O4 C32 -22.6(3) .
O3 Cd1 O4 C32 156.9(3) 3_666
O1 Cd1 O5 C34 -42.0(3) .
O2 Cd1 O5 C34 132.7(3) .
O4 Cd1 O5 C34 -137.2(3) .
N3 Cd1 O5 C34 65.2(5) .
O3 Cd1 O5 C34 40.9(3) 3_666
C7 N1 N2 C9 -1.9(3) .
C1 N1 N2 C9 -175.5(2) .
O1 Cd1 N3 C17 2.7(2) .
O5 Cd1 N3 C17 -106.6(4) .
O2 Cd1 N3 C17 -177.6(2) .
O4 Cd1 N3 C17 97.0(2) .
O3 Cd1 N3 C17 -82.9(2) 3_666
O1 Cd1 N3 N4 178.90(15) .
O5 Cd1 N3 N4 69.6(4) .
O2 Cd1 N3 N4 -1.41(14) .
O4 Cd1 N3 N4 -86.87(15) .
O3 Cd1 N3 N4 93.27(15) 3_666
C17 N3 N4 C25 -179.3(2) .
Cd1 N3 N4 C25 3.9(2) .
C7 N1 C1 C2 41.8(4) .
N2 N1 C1 C2 -145.6(3) .
C7 N1 C1 C6 -138.0(3) .
N2 N1 C1 C6 34.6(4) .
C6 C1 C2 C3 0.5(5) .
N1 C1 C2 C3 -179.4(3) .
C1 C2 C3 C4 -0.5(5) .
C2 C3 C4 C5 -0.4(6) .
C3 C4 C5 C6 1.4(5) .
C2 C1 C6 C5 0.5(4) .
N1 C1 C6 C5 -179.6(3) .
C4 C5 C6 C1 -1.5(5) .
Cd1 O1 C7 N1 175.97(17) .
Cd1 O1 C7 C8 -1.7(4) .
N2 N1 C7 O1 -175.2(2) .
C1 N1 C7 O1 -2.1(4) .
N2 N1 C7 C8 3.0(3) .
C1 N1 C7 C8 176.2(2) .
O1 C7 C8 C9 175.0(3) .
N1 C7 C8 C9 -2.9(3) .
O1 C7 C8 C17 -3.7(5) .
N1 C7 C8 C17 178.4(2) .
N1 N2 C9 C8 -0.1(3) .
N1 N2 C9 C10 177.7(2) .
C7 C8 C9 N2 1.9(3) .
C17 C8 C9 N2 -179.4(2) .
C7 C8 C9 C10 -175.5(3) .
C17 C8 C9 C10 3.2(4) .
N2 C9 C10 C11 97.9(3) .
C8 C9 C10 C11 -84.8(3) .
C9 C10 C11 C12 -28.9(4) .
C9 C10 C11 C16 152.2(3) .
C16 C11 C12 C13 1.1(5) .
C10 C11 C12 C13 -177.8(3) .
C11 C12 C13 C14 0.6(6) .
C12 C13 C14 C15 -1.5(7) .
C13 C14 C15 C16 0.7(7) .
C14 C15 C16 C11 1.1(7) .
C12 C11 C16 C15 -2.0(6) .
C10 C11 C16 C15 177.0(4) .
N4 N3 C17 C8 176.6(2) .
Cd1 N3 C17 C8 -7.4(3) .
N4 N3 C17 C18 -2.7(3) .
Cd1 N3 C17 C18 173.25(16) .
C7 C8 C17 N3 8.1(4) .
C9 C8 C17 N3 -170.4(2) .
C7 C8 C17 C18 -172.6(2) .
C9 C8 C17 C18 9.0(4) .
N3 C17 C18 C19 69.4(6) .
C8 C17 C18 C19 -109.9(6) .
N3 C17 C18 C19' 75.6(6) .
C8 C17 C18 C19' -103.7(6) .
C17 C18 C19 C20 -148.5(4) .
C19' C18 C19 C20 174(7) .
C17 C18 C19 C24 30.4(9) .
C19' C18 C19 C24 -7(6) .
C24 C19 C20 C21 0.0 .
C18 C19 C20 C21 178.9(11) .
C19 C20 C21 C22 0.0 .
C20 C21 C22 C23 0.0 .
C21 C22 C23 C24 0.0 .
C22 C23 C24 C19 0.0 .
C20 C19 C24 C23 0.0 .
C18 C19 C24 C23 -178.9(11) .
Cd1 O2 C25 N4 3.9(3) .
Cd1 O2 C25 C27 -174.00(16) .
N3 N4 C25 O2 -5.5(3) .
N3 N4 C25 C27 172.47(19) .
Cd1 O4 C32 C33 54.7(5) .
Cd1 O5 C34 O6 -30.7(5) .
Cd1 O5 C34 C35 150.4(3) .
Cd1 O3 C26 C27 84.9(3) 3_666
Cd1 O3 C26 C31 -92.6(3) 3_666
O3 C26 C27 C28 -174.9(2) .
C31 C26 C27 C28 2.5(4) .
O3 C26 C27 C25 6.4(4) .
C31 C26 C27 C25 -176.1(2) .
O2 C25 C27 C28 15.4(3) .
N4 C25 C27 C28 -162.6(2) .
O2 C25 C27 C26 -165.9(2) .
N4 C25 C27 C26 16.1(4) .
C26 C27 C28 C29 -2.6(4) .
C25 C27 C28 C29 176.1(3) .
C27 C28 C29 C30 1.0(5) .
C28 C29 C30 C31 0.6(5) .
C29 C30 C31 C26 -0.7(5) .
O3 C26 C31 C30 176.5(3) .
C27 C26 C31 C30 -0.9(5) .
C19 C18 C19' C20' -5(6) .
C17 C18 C19' C20' -150.1(6) .
C19 C18 C19' C24' 172(7) .
C17 C18 C19' C24' 26.3(9) .
C24' C19' C20' C21' 0.0 .
C18 C19' C20' C21' 176.4(12) .
C19' C20' C21' C22' 0.0 .
C20' C21' C22' C23' 0.0 .
C21' C22' C23' C24' 0.0 .
C22' C23' C24' C19' 0.0 .
C20' C19' C24' C23' 0.0 .
C18 C19' C24' C23' -176.4(12) .
